data_7213388
loop_
_publ_author_name
'Besenyei, G\'abor'
'P\'ark\'anyi, L\'aszl\'o'
'Foch, Isabella'
'Sim\'andi, L\'aszl\'o I.'
'K\'alm\'an, Alajos'

_publ_section_title
;
 Crystallographic characterisation of arenesulfonyl azides. Structural and
 kinetic effects induced by ortho- and para-substituents
;
_journal_issue 9
_journal_name_full 'Journal of the Chemical Society, Perkin Transactions 2'
_journal_page_first 1798
_journal_paper_doi 10.1039/b004337k
_journal_year 2000
_chemical_formula_sum 'C6 H4 N4 O4 S'
_chemical_formula_weight 228.19
_chemical_name_systematic
;                                                                               
  2-nitrobenzenesulfonyl azide                                              
;
_space_group_IT_number 14
_symmetry_cell_setting monoclinic
_symmetry_space_group_name_Hall '-P 2ybc'
_symmetry_space_group_name_H-M 'P 1 21/c 1'
_atom_sites_solution_hydrogens geom
_atom_sites_solution_primary direct
_atom_sites_solution_secondary difmap
_audit_creation_method SHELXL-97
_cell_angle_alpha 90.00
_cell_angle_beta 106.59(1)
_cell_angle_gamma 90.00
_cell_formula_units_Z 4
_cell_length_a 7.908(1)
_cell_length_b 14.572(1)
_cell_length_c 8.238(1)
_cell_measurement_reflns_used 25
_cell_measurement_temperature 293(2)
_cell_measurement_theta_max 16.73
_cell_measurement_theta_min 14.96
_cell_volume 909.79(18)
_computing_cell_refinement 'CAD4 Express'
_computing_data_collection 'CAD4 Express'
_computing_data_reduction 'XCAD4 (Harms 1996)'
_computing_structure_refinement 'SHELXL-97 (Sheldrick, 1997)'
_computing_structure_solution 'SHELXS-97 (Sheldrick, 1997)'
_diffrn_ambient_temperature 293(2)
_diffrn_measured_fraction_theta_full 0.883
_diffrn_measured_fraction_theta_max 0.883
_diffrn_measurement_device_type 'Enraf-Nonius CAD4'
_diffrn_measurement_method \w--2\q
_diffrn_radiation_monochromator graphite
_diffrn_radiation_source 'fine-focus sealed tube'
_diffrn_radiation_type 'MO k\a'
_diffrn_radiation_wavelength 0.71073
_diffrn_reflns_av_R_equivalents 0.0094
_diffrn_reflns_av_sigmaI/netI 0.0419
_diffrn_reflns_limit_h_max 12
_diffrn_reflns_limit_h_min -13
_diffrn_reflns_limit_k_max 0
_diffrn_reflns_limit_k_min -23
_diffrn_reflns_limit_l_max 12
_diffrn_reflns_limit_l_min 0
_diffrn_reflns_number 4292
_diffrn_reflns_theta_full 36.49
_diffrn_reflns_theta_max 36.49
_diffrn_reflns_theta_min 2.69
_diffrn_standards_decay_% 3
_diffrn_standards_interval_time 60
_diffrn_standards_number 3
_exptl_absorpt_coefficient_mu 0.357
_exptl_absorpt_correction_T_max 1.0000
_exptl_absorpt_correction_T_min 0.9714
_exptl_absorpt_correction_type psi-scan
_exptl_crystal_colour colourless
_exptl_crystal_density_diffrn 1.666
_exptl_crystal_density_method 'not measured'
_exptl_crystal_description prism
_exptl_crystal_F_000 464
_exptl_crystal_size_max 0.40
_exptl_crystal_size_mid 0.20
_exptl_crystal_size_min 0.10
_refine_diff_density_max 0.332
_refine_diff_density_min -0.207
_refine_diff_density_rms 0.048
_refine_ls_extinction_method none
_refine_ls_goodness_of_fit_ref 0.872
_refine_ls_hydrogen_treatment riding
_refine_ls_matrix_type full
_refine_ls_number_parameters 136
_refine_ls_number_reflns 3940
_refine_ls_number_restraints 0
_refine_ls_restrained_S_all 0.872
_refine_ls_R_factor_all 0.0830
_refine_ls_R_factor_gt 0.0354
_refine_ls_shift/su_max 0.000
_refine_ls_shift/su_mean 0.000
_refine_ls_structure_factor_coef Fsqd
_refine_ls_weighting_details 'calc w=1/[\s^2^(Fo^2^)+(0.0577P)^2^+0.0000P] where P=(Fo^2^+2Fc^2^)/3'
_refine_ls_weighting_scheme calc
_refine_ls_wR_factor_gt 0.0882
_refine_ls_wR_factor_ref 0.0967
_reflns_number_gt 2222
_reflns_number_total 3940
_reflns_threshold_expression >2sigma(I)
_cod_data_source_file b004337ksup1.cif
_cod_data_source_block azid2nit
_cod_original_cell_volume 909.79(17)
_cod_original_sg_symbol_H-M P21/c
_cod_database_code 7213388

loop_
_symmetry_equiv_pos_as_xyz
'x, y, z'
'x, -y+1/2, z+1/2'
'-x, -y, -z'
'-x, y-1/2, -z-1/2'

loop_
_atom_site_label
_atom_site_type_symbol
_atom_site_fract_x
_atom_site_fract_y
_atom_site_fract_z
_atom_site_U_iso_or_equiv
_atom_site_adp_type
_atom_site_occupancy
_atom_site_symmetry_multiplicity
_atom_site_calc_flag
_atom_site_refinement_flags
S1 S 0.26147(4) 0.060569(19) 0.81671(4) 0.03769(9) Uani 1 1 d .
O1 O 0.37962(12) 0.09672(7) 0.97056(11) 0.0471(2) Uani 1 1 d .
O2 O 0.14734(13) -0.00970(7) 0.83148(18) 0.0667(3) Uani 1 1 d .
O3 O 0.37915(15) 0.34279(7) 0.87455(14) 0.0606(3) Uani 1 1 d .
O4 O 0.47232(11) 0.22775(7) 0.75783(15) 0.0560(3) Uani 1 1 d .
N1 N 0.36063(13) 0.01599(7) 0.67853(15) 0.0471(3) Uani 1 1 d .
N2 N 0.51350(15) 0.03673(7) 0.71241(14) 0.0421(2) Uani 1 1 d .
N3 N 0.65009(18) 0.04875(10) 0.7304(2) 0.0630(3) Uani 1 1 d .
N4 N 0.35873(13) 0.27277(6) 0.78720(13) 0.0382(2) Uani 1 1 d .
C1 C 0.13683(13) 0.15026(7) 0.69433(14) 0.0332(2) Uani 1 1 d .
C2 C 0.18391(13) 0.24285(7) 0.70353(14) 0.0329(2) Uani 1 1 d .
C3 C 0.06915(16) 0.31017(8) 0.62735(17) 0.0441(3) Uani 1 1 d .
H3 H 0.1022 0.3716 0.6401 0.057 Uiso 1 1 calc R
C4 C -0.09365(17) 0.28551(10) 0.5328(2) 0.0553(4) Uani 1 1 d .
H4 H -0.1744 0.3303 0.4798 0.072 Uiso 1 1 calc R
C5 C -0.14045(16) 0.19458(11) 0.5147(2) 0.0556(4) Uani 1 1 d .
H5 H -0.2508 0.1783 0.4443 0.072 Uiso 1 1 calc R
C6 C -0.02735(15) 0.12694(9) 0.59874(18) 0.0454(3) Uani 1 1 d .
H6 H -0.0632 0.0659 0.5900 0.059 Uiso 1 1 calc R

loop_
_atom_site_aniso_label
_atom_site_aniso_U_11
_atom_site_aniso_U_22
_atom_site_aniso_U_33
_atom_site_aniso_U_23
_atom_site_aniso_U_13
_atom_site_aniso_U_12
S1 0.03673(13) 0.02967(12) 0.04568(17) 0.00642(11) 0.01019(11) 0.00076(10)
O1 0.0497(5) 0.0491(5) 0.0381(4) 0.0027(4) 0.0057(4) 0.0084(4)
O2 0.0559(6) 0.0422(5) 0.1026(10) 0.0224(6) 0.0238(6) -0.0079(4)
O3 0.0671(6) 0.0431(5) 0.0633(6) -0.0152(5) 0.0053(5) -0.0139(5)
O4 0.0327(4) 0.0534(6) 0.0786(7) -0.0082(5) 0.0107(4) -0.0049(4)
N1 0.0408(5) 0.0399(5) 0.0552(7) -0.0111(5) 0.0051(5) 0.0057(4)
N2 0.0463(6) 0.0369(5) 0.0441(6) 0.0000(4) 0.0148(4) 0.0058(4)
N3 0.0521(7) 0.0652(8) 0.0792(10) -0.0053(7) 0.0307(7) -0.0005(6)
N4 0.0392(5) 0.0319(4) 0.0407(5) 0.0009(4) 0.0067(4) -0.0081(4)
C1 0.0290(4) 0.0302(5) 0.0394(5) 0.0005(4) 0.0081(4) 0.0001(4)
C2 0.0325(5) 0.0285(4) 0.0369(5) 0.0000(4) 0.0085(4) 0.0001(4)
C3 0.0448(6) 0.0332(5) 0.0538(7) 0.0051(5) 0.0134(5) 0.0076(5)
C4 0.0408(6) 0.0525(8) 0.0675(9) 0.0107(7) 0.0072(6) 0.0174(6)
C5 0.0310(5) 0.0574(8) 0.0701(9) 0.0001(7) 0.0012(5) 0.0054(5)
C6 0.0296(5) 0.0411(6) 0.0617(8) -0.0040(5) 0.0069(5) -0.0021(4)

loop_
_atom_type_symbol
_atom_type_description
_atom_type_scat_dispersion_real
_atom_type_scat_dispersion_imag
_atom_type_scat_source
C C 0.0033 0.0016 'International Tables Vol C Tables 4.2.6.8 and 6.1.1.4'
H H 0.0000 0.0000 'International Tables Vol C Tables 4.2.6.8 and 6.1.1.4'
N N 0.0061 0.0033 'International Tables Vol C Tables 4.2.6.8 and 6.1.1.4'
O O 0.0106 0.0060 'International Tables Vol C Tables 4.2.6.8 and 6.1.1.4'
S S 0.1246 0.1234 'International Tables Vol C Tables 4.2.6.8 and 6.1.1.4'

loop_
_geom_angle_atom_site_label_1
_geom_angle_atom_site_label_2
_geom_angle_atom_site_label_3
_geom_angle
O2 S1 O1 117.71(7)
O2 S1 N1 102.33(7)
O1 S1 N1 115.12(5)
O2 S1 C1 108.87(6)
O1 S1 C1 110.29(5)
N1 S1 C1 101.00(6)
N2 N1 S1 112.21(9)
N3 N2 N1 172.55(14)
O4 N4 O3 126.43(11)
O4 N4 C2 114.62(10)
O3 N4 C2 118.87(11)
C6 C1 C2 118.05(10)
C6 C1 S1 115.55(9)
C2 C1 S1 125.92(8)
C3 C2 C1 122.61(10)
C3 C2 N4 115.42(10)
C1 C2 N4 121.91(9)
C4 C3 C2 118.34(12)
C3 C4 C5 120.21(12)
C4 C5 C6 121.33(12)
C1 C6 C5 119.30(12)

loop_
_geom_bond_atom_site_label_1
_geom_bond_atom_site_label_2
_geom_bond_distance
S1 O2 1.3931(9)
S1 O1 1.4424(10)
S1 N1 1.6859(12)
S1 C1 1.7688(11)
O3 N4 1.2323(13)
O4 N4 1.1916(14)
N1 N2 1.1992(15)
N2 N3 1.0621(16)
N4 C2 1.4256(14)
C1 C6 1.3555(15)
C1 C2 1.3960(15)
C2 C3 1.3617(15)
C3 C4 1.3492(18)
C4 C5 1.372(2)
C5 C6 1.3774(19)

loop_
_geom_torsion_atom_site_label_1
_geom_torsion_atom_site_label_2
_geom_torsion_atom_site_label_3
_geom_torsion_atom_site_label_4
_geom_torsion
_geom_torsion_publ_flag
O2 S1 N1 N2 -142.69(10) y
O1 S1 N1 N2 -13.77(12) y
C1 S1 N1 N2 104.99(10) y
S1 N1 N2 N3 169.8(11) y
O2 S1 C1 C6 -18.41(12) y
O1 S1 C1 C6 -148.97(10) y
N1 S1 C1 C6 88.83(10) y
O2 S1 C1 C2 153.43(11) y
O1 S1 C1 C2 22.87(12) y
N1 S1 C1 C2 -99.33(11) y
C6 C1 C2 C3 3.21(19) ?
S1 C1 C2 C3 -168.45(10) y
C6 C1 C2 N4 -173.79(12) y
S1 C1 C2 N4 14.55(17) y
O4 N4 C2 C3 -133.58(12) y
O3 N4 C2 C3 43.31(16) y
O4 N4 C2 C1 43.62(16) y
O3 N4 C2 C1 -139.49(12) y
C1 C2 C3 C4 -3.21(19) ?
N4 C2 C3 C4 173.97(12) y
C2 C3 C4 C5 -0.2(2) ?
C3 C4 C5 C6 3.5(3) ?
C2 C1 C6 C5 0.2(2) ?
S1 C1 C6 C5 172.68(12) y
C4 C5 C6 C1 -3.4(2) ?
